data_2219809
loop_
_publ_author_name
'Chen, Chi-Ren'
'Gau, Han-Mou'

_publ_section_title
;
 Triphenyl(tetrahydrofuran)aluminium(III)
;
_journal_coeditor_code CI2683
_journal_issue 11
_journal_name_full 'Acta Crystallographica Section E'
_journal_page_first m1381
_journal_paper_doi 10.1107/S1600536808032091
_journal_volume 64
_journal_year 2008
_chemical_formula_iupac '[Al (C6 H5)3 (C4 H8 O)]'
_chemical_formula_moiety 'C22 H23 Al O'
_chemical_formula_sum 'C22 H23 Al O'
_chemical_formula_weight 330.38
_chemical_name_common AlPh3(THF)
_chemical_name_systematic
;
Triphenyl(tetrahydrofuran)aluminium(III)
;
_space_group_IT_number 14
_symmetry_cell_setting monoclinic
_symmetry_space_group_name_Hall '-P 2ybc'
_symmetry_space_group_name_H-M 'P 1 21/c 1'
_atom_sites_solution_hydrogens geom
_atom_sites_solution_primary direct
_atom_sites_solution_secondary difmap
_audit_creation_method SHELXL97
_cell_angle_alpha 90.00
_cell_angle_beta 104.210(4)
_cell_angle_gamma 90.00
_cell_formula_units_Z 4
_cell_length_a 9.649(2)
_cell_length_b 12.966(3)
_cell_length_c 16.038(4)
_cell_measurement_reflns_used 3804
_cell_measurement_temperature 293(2)
_cell_measurement_theta_max 26.04
_cell_measurement_theta_min 2.05
_cell_volume 1945.1(8)
_computing_cell_refinement 'SAINT (Siemens, 1996)'
_computing_data_collection 'SMART (Siemens, 1996)'
_computing_data_reduction 'SAINT (Siemens, 1996)'
_computing_molecular_graphics 'SHELXTL (Sheldrick, 2008)'
_computing_publication_material 'SHELXTL (Sheldrick, 2008)'
_computing_structure_refinement 'SHELXL97 (Sheldrick, 2008)'
_computing_structure_solution 'SHELXS97 (Sheldrick, 2008)'
_diffrn_ambient_temperature 293(2)
_diffrn_measured_fraction_theta_full 0.994
_diffrn_measured_fraction_theta_max 0.994
_diffrn_measurement_device_type 'Bruker SMART 1000 CCD'
_diffrn_measurement_method '\f and \w'
_diffrn_radiation_monochromator graphite
_diffrn_radiation_source 'fine-focus sealed tube'
_diffrn_radiation_type MoK\a
_diffrn_radiation_wavelength 0.71073
_diffrn_reflns_av_R_equivalents 0.0230
_diffrn_reflns_av_sigmaI/netI 0.0194
_diffrn_reflns_limit_h_max 11
_diffrn_reflns_limit_h_min -8
_diffrn_reflns_limit_k_max 15
_diffrn_reflns_limit_k_min -15
_diffrn_reflns_limit_l_max 17
_diffrn_reflns_limit_l_min -19
_diffrn_reflns_number 10682
_diffrn_reflns_theta_full 26.04
_diffrn_reflns_theta_max 26.04
_diffrn_reflns_theta_min 2.05
_diffrn_standards_number 0
_exptl_absorpt_coefficient_mu 0.109
_exptl_absorpt_correction_T_max 1.000000
_exptl_absorpt_correction_T_min 0.799286
_exptl_absorpt_correction_type multi-scan
_exptl_absorpt_process_details '(SADABS; Sheldrick, 1996)'
_exptl_crystal_colour colourless
_exptl_crystal_density_diffrn 1.128
_exptl_crystal_density_method 'not measured'
_exptl_crystal_description block
_exptl_crystal_F_000 704
_exptl_crystal_size_max 0.58
_exptl_crystal_size_mid 0.42
_exptl_crystal_size_min 0.21
_refine_diff_density_max 0.272
_refine_diff_density_min -0.233
_refine_ls_extinction_method none
_refine_ls_goodness_of_fit_ref 1.334
_refine_ls_hydrogen_treatment constr
_refine_ls_matrix_type full
_refine_ls_number_parameters 217
_refine_ls_number_reflns 3804
_refine_ls_number_restraints 0
_refine_ls_restrained_S_all 1.334
_refine_ls_R_factor_all 0.0596
_refine_ls_R_factor_gt 0.0476
_refine_ls_shift/su_max 0.001
_refine_ls_shift/su_mean 0.000
_refine_ls_structure_factor_coef Fsqd
_refine_ls_weighting_details 'calc w = 1/[\s^2^(Fo^2^)+(0.0861P)^2^] where P=(Fo^2^+2Fc^2^)/3'
_refine_ls_weighting_scheme calc
_refine_ls_wR_factor_gt 0.1541
_refine_ls_wR_factor_ref 0.1624
_reflns_number_gt 2971
_reflns_number_total 3804
_reflns_threshold_expression I>2\s(I)
_cod_data_source_file ci2683.cif
_cod_data_source_block I
_cod_original_sg_symbol_H-M 'P 21/c'
_cod_database_code 2219809
_cod_database_fobs_code 2219809

loop_
_symmetry_equiv_pos_as_xyz
'x, y, z'
'-x, y+1/2, -z+1/2'
'-x, -y, -z'
'x, -y-1/2, z-1/2'

loop_
_atom_site_type_symbol
_atom_site_label
_atom_site_fract_x
_atom_site_fract_y
_atom_site_fract_z
_atom_site_U_iso_or_equiv
_atom_site_adp_type
_atom_site_calc_flag
_atom_site_refinement_flags
_atom_site_occupancy
Al Al1 0.39089(5) 0.69171(4) 0.18576(3) 0.0508(2) Uani d . 1
O O1 0.38837(12) 0.75437(10) 0.29228(7) 0.0623(4) Uani d . 1
C C1 0.27597(17) 0.56515(13) 0.18473(11) 0.0540(4) Uani d . 1
C C2 0.2690(2) 0.51194(15) 0.25899(13) 0.0668(5) Uani d . 1
H H2 0.3158 0.5394 0.3120 0.080 Uiso calc R 1
C C3 0.1956(3) 0.42013(17) 0.25735(17) 0.0818(6) Uani d . 1
H H3 0.1936 0.3872 0.3086 0.098 Uiso calc R 1
C C4 0.1265(2) 0.37804(17) 0.1810(2) 0.0880(7) Uani d . 1
H H4 0.0771 0.3162 0.1797 0.106 Uiso calc R 1
C C5 0.1296(2) 0.42674(18) 0.10597(17) 0.0836(7) Uani d . 1
H H5 0.0820 0.3982 0.0536 0.100 Uiso calc R 1
C C6 0.2037(2) 0.51857(15) 0.10780(13) 0.0672(5) Uani d . 1
H H6 0.2053 0.5503 0.0560 0.081 Uiso calc R 1
C C7 0.30029(18) 0.79599(14) 0.09920(11) 0.0573(4) Uani d . 1
C C8 0.1554(2) 0.78994(17) 0.05675(12) 0.0699(5) Uani d . 1
H H8 0.1016 0.7356 0.0700 0.084 Uiso calc R 1
C C9 0.0891(2) 0.8605(2) -0.00356(15) 0.0864(7) Uani d . 1
H H9 -0.0075 0.8535 -0.0302 0.104 Uiso calc R 1
C C10 0.1641(3) 0.9404(2) -0.02443(16) 0.0907(7) Uani d . 1
H H10 0.1195 0.9879 -0.0658 0.109 Uiso calc R 1
C C11 0.3064(3) 0.95119(19) 0.01558(16) 0.0891(7) Uani d . 1
H H11 0.3581 1.0065 0.0019 0.107 Uiso calc R 1
C C12 0.3729(2) 0.87933(16) 0.07661(13) 0.0728(5) Uani d . 1
H H12 0.4694 0.8875 0.1032 0.087 Uiso calc R 1
C C13 0.59598(17) 0.66352(14) 0.19566(12) 0.0585(4) Uani d . 1
C C14 0.6632(2) 0.68758(18) 0.13121(16) 0.0793(6) Uani d . 1
H H14 0.6130 0.7237 0.0831 0.095 Uiso calc R 1
C C15 0.8054(3) 0.6587(3) 0.1368(3) 0.1220(12) Uani d . 1
H H15 0.8478 0.6752 0.0924 0.146 Uiso calc R 1
C C16 0.8810(3) 0.6072(3) 0.2061(4) 0.1415(18) Uani d . 1
H H16 0.9759 0.5898 0.2100 0.170 Uiso calc R 1
C C17 0.8176(3) 0.5803(2) 0.2712(3) 0.1196(13) Uani d . 1
H H17 0.8686 0.5430 0.3183 0.144 Uiso calc R 1
C C18 0.6776(2) 0.60906(17) 0.26599(15) 0.0801(6) Uani d . 1
H H18 0.6364 0.5916 0.3108 0.096 Uiso calc R 1
C C19 0.5018(3) 0.8175(3) 0.3436(2) 0.1160(11) Uani d . 1
H H19A 0.5475 0.8572 0.3066 0.139 Uiso calc R 1
H H19B 0.5734 0.7742 0.3805 0.139 Uiso calc R 1
C C20 0.4384(3) 0.8856(2) 0.39505(16) 0.0958(8) Uani d . 1
H H20A 0.4383 0.9560 0.3745 0.115 Uiso calc R 1
H H20B 0.4921 0.8834 0.4547 0.115 Uiso calc R 1
C C21 0.2920(3) 0.8503(2) 0.38737(17) 0.1015(8) Uani d . 1
H H21A 0.2860 0.8115 0.4381 0.122 Uiso calc R 1
H H21B 0.2275 0.9087 0.3815 0.122 Uiso calc R 1
C C22 0.2540(3) 0.7853(2) 0.31139(17) 0.0937(8) Uani d . 1
H H22A 0.1952 0.8232 0.2634 0.112 Uiso calc R 1
H H22B 0.2013 0.7253 0.3223 0.112 Uiso calc R 1

loop_
_atom_site_aniso_label
_atom_site_aniso_U_11
_atom_site_aniso_U_22
_atom_site_aniso_U_33
_atom_site_aniso_U_12
_atom_site_aniso_U_13
_atom_site_aniso_U_23
Al1 0.0376(3) 0.0578(3) 0.0577(3) -0.00033(19) 0.0129(2) -0.0031(2)
O1 0.0481(7) 0.0751(8) 0.0667(8) -0.0054(6) 0.0197(5) -0.0148(6)
C1 0.0381(8) 0.0582(10) 0.0664(10) 0.0042(7) 0.0140(7) -0.0002(7)
C2 0.0603(11) 0.0681(11) 0.0727(12) 0.0086(9) 0.0174(9) 0.0077(9)
C3 0.0814(15) 0.0639(12) 0.1086(17) 0.0102(11) 0.0395(13) 0.0202(12)
C4 0.0677(13) 0.0540(11) 0.152(2) -0.0030(10) 0.0462(15) -0.0004(14)
C5 0.0645(13) 0.0739(14) 0.1074(17) -0.0091(10) 0.0115(12) -0.0236(12)
C6 0.0617(11) 0.0696(12) 0.0696(11) -0.0052(9) 0.0147(8) -0.0044(9)
C7 0.0494(10) 0.0637(10) 0.0604(10) 0.0024(8) 0.0166(7) -0.0036(7)
C8 0.0520(11) 0.0782(13) 0.0780(13) 0.0087(9) 0.0132(9) 0.0022(10)
C9 0.0616(12) 0.1058(18) 0.0869(14) 0.0202(13) 0.0090(10) 0.0061(13)
C10 0.0918(17) 0.0995(17) 0.0817(14) 0.0332(14) 0.0230(12) 0.0228(12)
C11 0.0990(19) 0.0791(14) 0.0950(16) 0.0011(13) 0.0351(14) 0.0210(12)
C12 0.0638(12) 0.0744(12) 0.0788(12) -0.0017(10) 0.0149(9) 0.0058(10)
C13 0.0416(8) 0.0606(10) 0.0736(11) -0.0031(8) 0.0149(7) -0.0177(8)
C14 0.0639(12) 0.0857(14) 0.0985(15) -0.0117(10) 0.0397(11) -0.0284(12)
C15 0.0816(19) 0.121(2) 0.192(3) -0.0240(18) 0.088(2) -0.069(2)
C16 0.0459(14) 0.126(3) 0.248(5) 0.0064(16) 0.027(2) -0.093(3)
C17 0.0632(16) 0.0994(19) 0.167(3) 0.0286(14) -0.0274(18) -0.054(2)
C18 0.0604(12) 0.0780(14) 0.0911(14) 0.0149(10) -0.0020(10) -0.0159(11)
C19 0.0805(16) 0.150(3) 0.124(2) -0.0434(17) 0.0365(15) -0.0780(19)
C20 0.115(2) 0.0881(16) 0.0816(15) -0.0032(15) 0.0194(13) -0.0192(12)
C21 0.125(2) 0.0909(17) 0.1067(19) 0.0074(16) 0.0622(16) -0.0156(14)
C22 0.0641(13) 0.122(2) 0.1058(17) -0.0033(13) 0.0421(12) -0.0335(15)

loop_
_atom_type_symbol
_atom_type_description
_atom_type_scat_dispersion_real
_atom_type_scat_dispersion_imag
_atom_type_scat_source
C C 0.0033 0.0016 'International Tables Vol C Tables 4.2.6.8 and 6.1.1.4'
H H 0.0000 0.0000 'International Tables Vol C Tables 4.2.6.8 and 6.1.1.4'
O O 0.0106 0.0060 'International Tables Vol C Tables 4.2.6.8 and 6.1.1.4'
Al Al 0.0645 0.0514 'International Tables Vol C Tables 4.2.6.8 and 6.1.1.4'

loop_
_geom_angle_atom_site_label_1
_geom_angle_atom_site_label_2
_geom_angle_atom_site_label_3
_geom_angle
_geom_angle_publ_flag
O1 Al1 C1 103.39(7) no
O1 Al1 C13 103.90(6) no
C1 Al1 C13 113.25(7) no
O1 Al1 C7 103.75(7) no
C1 Al1 C7 114.23(7) no
C13 Al1 C7 116.27(8) no
C19 O1 C22 108.11(17) no
C19 O1 Al1 125.33(13) no
C22 O1 Al1 121.01(12) no
C2 C1 C6 115.02(17) no
C2 C1 Al1 123.27(13) no
C6 C1 Al1 121.56(14) no
C3 C2 C1 122.9(2) no
C3 C2 H2 118.6 no
C1 C2 H2 118.6 no
C4 C3 C2 120.0(2) no
C4 C3 H3 120.0 no
C2 C3 H3 120.0 no
C3 C4 C5 119.8(2) no
C3 C4 H4 120.1 no
C5 C4 H4 120.1 no
C6 C5 C4 120.1(2) no
C6 C5 H5 119.9 no
C4 C5 H5 119.9 no
C5 C6 C1 122.2(2) no
C5 C6 H6 118.9 no
C1 C6 H6 118.9 no
C12 C7 C8 115.23(18) no
C12 C7 Al1 123.50(14) no
C8 C7 Al1 121.27(15) no
C9 C8 C7 122.9(2) no
C9 C8 H8 118.6 no
C7 C8 H8 118.6 no
C10 C9 C8 120.1(2) no
C10 C9 H9 120.0 no
C8 C9 H9 120.0 no
C9 C10 C11 119.8(2) no
C9 C10 H10 120.1 no
C11 C10 H10 120.1 no
C12 C11 C10 119.8(2) no
C12 C11 H11 120.1 no
C10 C11 H11 120.1 no
C7 C12 C11 122.2(2) no
C7 C12 H12 118.9 no
C11 C12 H12 118.9 no
C14 C13 C18 116.2(2) no
C14 C13 Al1 122.74(16) no
C18 C13 Al1 120.78(16) no
C15 C14 C13 121.4(3) no
C15 C14 H14 119.3 no
C13 C14 H14 119.3 no
C14 C15 C16 120.6(3) no
C14 C15 H15 119.7 no
C16 C15 H15 119.7 no
C15 C16 C17 119.9(3) no
C15 C16 H16 120.0 no
C17 C16 H16 120.0 no
C18 C17 C16 119.6(3) no
C18 C17 H17 120.2 no
C16 C17 H17 120.2 no
C17 C18 C13 122.2(3) no
C17 C18 H18 118.9 no
C13 C18 H18 118.9 no
O1 C19 C20 107.6(2) no
O1 C19 H19A 110.2 no
C20 C19 H19A 110.2 no
O1 C19 H19B 110.2 no
C20 C19 H19B 110.2 no
H19A C19 H19B 108.5 no
C19 C20 C21 107.3(2) no
C19 C20 H20A 110.3 no
C21 C20 H20A 110.3 no
C19 C20 H20B 110.3 no
C21 C20 H20B 110.3 no
H20A C20 H20B 108.5 no
C22 C21 C20 107.0(2) no
C22 C21 H21A 110.3 no
C20 C21 H21A 110.3 no
C22 C21 H21B 110.3 no
C20 C21 H21B 110.3 no
H21A C21 H21B 108.6 no
C21 C22 O1 106.4(2) no
C21 C22 H22A 110.5 no
O1 C22 H22A 110.5 no
C21 C22 H22B 110.5 no
O1 C22 H22B 110.5 no
H22A C22 H22B 108.6 no

loop_
_geom_bond_atom_site_label_1
_geom_bond_atom_site_label_2
_geom_bond_distance
_geom_bond_publ_flag
Al1 O1 1.8972(13) yes
Al1 C1 1.9783(18) yes
Al1 C13 1.9800(18) yes
Al1 C7 1.9809(19) yes
O1 C19 1.450(2) no
O1 C22 1.460(2) no
C1 C2 1.392(3) no
C1 C6 1.397(3) no
C2 C3 1.382(3) no
C2 H2 0.93 no
C3 C4 1.357(3) no
C3 H3 0.93 no
C4 C5 1.365(3) no
C4 H4 0.93 no
C5 C6 1.385(3) no
C5 H5 0.93 no
C6 H6 0.93 no
C7 C12 1.384(3) no
C7 C8 1.399(2) no
C8 C9 1.371(3) no
C8 H8 0.93 no
C9 C10 1.351(4) no
C9 H9 0.93 no
C10 C11 1.372(4) no
C10 H10 0.93 no
C11 C12 1.389(3) no
C11 H11 0.93 no
C12 H12 0.93 no
C13 C14 1.384(3) no
C13 C18 1.398(3) no
C14 C15 1.404(4) no
C14 H14 0.93 no
C15 C16 1.346(5) no
C15 H15 0.93 no
C16 C17 1.378(5) no
C16 H16 0.93 no
C17 C18 1.384(4) no
C17 H17 0.93 no
C18 H18 0.93 no
C19 C20 1.443(3) no
C19 H19A 0.97 no
C19 H19B 0.97 no
C20 C21 1.461(4) no
C20 H20A 0.97 no
C20 H20B 0.97 no
C21 C22 1.452(3) no
C21 H21A 0.97 no
C21 H21B 0.97 no
C22 H22A 0.97 no
C22 H22B 0.97 no

loop_
_geom_hbond_atom_site_label_D
_geom_hbond_atom_site_label_H
_geom_hbond_atom_site_label_A
_geom_hbond_site_symmetry_A
_geom_hbond_distance_DH
_geom_hbond_distance_HA
_geom_hbond_distance_DA
_geom_hbond_angle_DHA
C16 H16 Cg1 1_655 0.93 2.78 3.654(4) 156
C19 H19A Cg1 2_655 0.97 2.81 3.600(4) 139
